data_7152196
loop_
_publ_author_name
'Sharma, Ankit'
'Besnard, C\'eline'
'Gu\'en\'ee, Laure'
'Lacour, J\'er\^ome'

_publ_section_title
;
 Asymmetric synthesis of ethano-Tr\"oger bases using CuTC-catalyzed diazo
 decomposition reactions.
;
_journal_issue 5
_journal_name_full 'Organic &amp; biomolecular chemistry'
_journal_page_first 966
_journal_page_last 969
_journal_paper_doi 10.1039/c1ob06751f
_journal_volume 10
_journal_year 2012
_chemical_formula_moiety 'C26 H26 N2 O'
_chemical_formula_sum 'C26 H26 N2 O'
_chemical_formula_weight 382.49
_chemical_name_systematic
;
?
;
_space_group_IT_number 15
_space_group_name_Hall '-C 2yc'
_symmetry_cell_setting monoclinic
_symmetry_space_group_name_Hall '-C 2yc'
_symmetry_space_group_name_H-M 'C 1 2/c 1'
_atom_sites_solution_hydrogens geom
_atom_sites_solution_primary direct
_atom_sites_solution_secondary difmap
_audit_creation_method SHELXL-97
_cell_angle_alpha 90.00
_cell_angle_beta 91.4359(17)
_cell_angle_gamma 90.00
_cell_formula_units_Z 8
_cell_length_a 17.0172(3)
_cell_length_b 8.60512(13)
_cell_length_c 28.3901(5)
_cell_measurement_reflns_used 12115
_cell_measurement_temperature 180(2)
_cell_measurement_theta_max 74.0911
_cell_measurement_theta_min 3.1116
_cell_volume 4156.00(12)
_computing_cell_refinement
;
CrysAlisPro, Oxford Diffraction Ltd.,
Version 1.171.34.44 (release 25-10-2010 CrysAlis171 .NET)
(compiled Oct 25 2010,18:11:34)
;
_computing_data_collection
;
CrysAlisPro, Oxford Diffraction Ltd.,
Version 1.171.34.44 (release 25-10-2010 CrysAlis171 .NET)
(compiled Oct 25 2010,18:11:34)
;
_computing_data_reduction
;
CrysAlisPro, Oxford Diffraction Ltd.,
Version 1.171.34.44 (release 25-10-2010 CrysAlis171 .NET)
(compiled Oct 25 2010,18:11:34)
;
_computing_molecular_graphics ORTEP
_computing_publication_material SHELX_Acta
_computing_structure_refinement 'SHELXL-97 (Sheldrick, 1997)'
_computing_structure_solution 'SHELXS-97 (Sheldrick, 1990)'
_diffrn_ambient_temperature 180(2)
_diffrn_detector_area_resol_mean 10.4679
_diffrn_measured_fraction_theta_full 0.983
_diffrn_measured_fraction_theta_max 0.983
_diffrn_measurement_device_type 'SuperNova, Dual, Cu at zero, Atlas'
_diffrn_measurement_method '\w scans'
_diffrn_radiation_monochromator mirror
_diffrn_radiation_source 'SuperNova (Cu) X-ray Source'
_diffrn_radiation_type 'Cu K\a'
_diffrn_radiation_wavelength 1.54184
_diffrn_reflns_av_R_equivalents 0.0242
_diffrn_reflns_av_sigmaI/netI 0.0146
_diffrn_reflns_limit_h_max 21
_diffrn_reflns_limit_h_min -17
_diffrn_reflns_limit_k_max 10
_diffrn_reflns_limit_k_min -10
_diffrn_reflns_limit_l_max 35
_diffrn_reflns_limit_l_min -35
_diffrn_reflns_number 22460
_diffrn_reflns_theta_full 74.26
_diffrn_reflns_theta_max 74.26
_diffrn_reflns_theta_min 3.11
_exptl_absorpt_coefficient_mu 0.578
_exptl_absorpt_correction_T_max 0.952
_exptl_absorpt_correction_T_min 0.901
_exptl_absorpt_correction_type analytical
_exptl_absorpt_process_details
;
CrysAlisPro, Oxford Diffraction Ltd.,
Version 1.171.34.44 (release 25-10-2010 CrysAlis171 .NET)
(compiled Oct 25 2010,18:11:34)
Analytical numeric absorption correction using a multifaceted crystal
model based on expressions derived by R.C. Clark & J.S. Reid.
(Clark, R. C. & Reid, J. S. (1995). Acta Cryst. A51, 887-897)
;
_exptl_crystal_colour colorless
_exptl_crystal_density_diffrn 1.223
_exptl_crystal_density_method 'not measured'
_exptl_crystal_description prism
_exptl_crystal_F_000 1632
_exptl_crystal_size_max 0.2416
_exptl_crystal_size_mid 0.1364
_exptl_crystal_size_min 0.1012
_refine_diff_density_max 0.197
_refine_diff_density_min -0.183
_refine_diff_density_rms 0.034
_refine_ls_extinction_method none
_refine_ls_goodness_of_fit_ref 1.025
_refine_ls_hydrogen_treatment constr
_refine_ls_matrix_type full
_refine_ls_number_parameters 264
_refine_ls_number_reflns 4161
_refine_ls_number_restraints 0
_refine_ls_restrained_S_all 1.025
_refine_ls_R_factor_all 0.0457
_refine_ls_R_factor_gt 0.0406
_refine_ls_shift/su_max 0.001
_refine_ls_shift/su_mean 0.000
_refine_ls_structure_factor_coef Fsqd
_refine_ls_weighting_details 'calc w=1/[\s^2^(Fo^2^)+(0.0663P)^2^+1.5605P] where P=(Fo^2^+2Fc^2^)/3'
_refine_ls_weighting_scheme calc
_refine_ls_wR_factor_gt 0.1118
_refine_ls_wR_factor_ref 0.1174
_reflns_number_gt 3666
_reflns_number_total 4161
_reflns_threshold_expression >2sigma(I)
_cod_data_source_file c1ob06751f.txt
_cod_data_source_block 5a
_cod_original_cell_volume 4156.01(12)
_cod_original_sg_symbol_H-M 'C 2/c'
_cod_database_code 7152196

loop_
_symmetry_equiv_pos_as_xyz
'x, y, z'
'-x, y, -z+1/2'
'x+1/2, y+1/2, z'
'-x+1/2, y+1/2, -z+1/2'
'-x, -y, -z'
'x, -y, z-1/2'
'-x+1/2, -y+1/2, -z'
'x+1/2, -y+1/2, z-1/2'

loop_
_atom_site_label
_atom_site_type_symbol
_atom_site_fract_x
_atom_site_fract_y
_atom_site_fract_z
_atom_site_U_iso_or_equiv
_atom_site_adp_type
_atom_site_occupancy
_atom_site_symmetry_multiplicity
_atom_site_calc_flag
_atom_site_refinement_flags
N1 N 0.01177(6) 0.55829(11) 0.11237(3) 0.0331(2) Uani 1 1 d .
N2 N 0.07802(6) 0.70302(12) 0.19195(4) 0.0408(3) Uani 1 1 d .
C18 C 0.09062(7) 0.54695(15) 0.20769(4) 0.0380(3) Uani 1 1 d .
C13 C -0.11631(7) 0.68750(13) 0.12206(4) 0.0348(3) Uani 1 1 d .
C9 C -0.00080(7) 0.42725(13) 0.14443(4) 0.0348(3) Uani 1 1 d .
H9A H 0.0037 0.3297 0.1262 0.042 Uiso 1 1 calc R
H9B H -0.0553 0.4332 0.1557 0.042 Uiso 1 1 calc R
C12 C 0.05457(7) 0.41708(14) 0.18703(4) 0.0352(3) Uani 1 1 d .
C3 C 0.09113(7) 0.56837(14) 0.09625(4) 0.0370(3) Uani 1 1 d .
C20 C -0.16435(8) 0.78885(15) 0.14663(5) 0.0426(3) Uani 1 1 d .
H20 H -0.1410 0.8676 0.1658 0.051 Uiso 1 1 calc R
C1 C 0.10914(8) 0.47614(17) 0.05777(4) 0.0462(3) Uani 1 1 d .
H1 H 0.0699 0.4099 0.0444 0.055 Uiso 1 1 calc R
C10 C -0.02624(7) 0.70263(13) 0.12714(4) 0.0347(3) Uani 1 1 d .
O22 O 0.00341(7) 0.96609(12) 0.10560(5) 0.0657(3) Uani 1 1 d .
C19 C -0.15201(8) 0.57689(15) 0.09314(4) 0.0410(3) Uani 1 1 d .
H19 H -0.1206 0.5083 0.0754 0.049 Uiso 1 1 calc R
C6 C 0.14961(7) 0.66296(15) 0.11656(5) 0.0413(3) Uani 1 1 d .
C17 C 0.07011(7) 0.27049(16) 0.20602(5) 0.0443(3) Uani 1 1 d .
H17 H 0.0453 0.1823 0.1921 0.053 Uiso 1 1 calc R
C3BA C -0.00209(7) 0.74525(14) 0.17849(4) 0.0393(3) Uani 1 1 d .
H3BB H -0.0085 0.8587 0.1827 0.047 Uiso 1 1 calc R
H3BA H -0.0384 0.6929 0.2001 0.047 Uiso 1 1 calc R
C29 C -0.28024(8) 0.66459(16) 0.11552(5) 0.0473(3) Uani 1 1 d .
H29 H -0.3359 0.6551 0.1137 0.057 Uiso 1 1 calc R
C25 C -0.23348(8) 0.56571(16) 0.08997(5) 0.0470(3) Uani 1 1 d .
H25 H -0.2572 0.4894 0.0701 0.056 Uiso 1 1 calc R
C24 C 0.14305(8) 0.52535(19) 0.24577(5) 0.0490(3) Uani 1 1 d .
H24 H 0.1691 0.6126 0.2595 0.059 Uiso 1 1 calc R
C11 C 0.13805(8) 0.75955(16) 0.16057(5) 0.0470(3) Uani 1 1 d .
H11B H 0.1887 0.7645 0.1784 0.056 Uiso 1 1 calc R
H11A H 0.1242 0.8668 0.1509 0.056 Uiso 1 1 calc R
C26 C -0.24549(8) 0.77698(17) 0.14365(5) 0.0480(3) Uani 1 1 d .
H26 H -0.2772 0.8463 0.1610 0.058 Uiso 1 1 calc R
C28 C 0.15757(8) 0.3788(2) 0.26375(5) 0.0569(4) Uani 1 1 d .
H28 H 0.1935 0.3667 0.2897 0.068 Uiso 1 1 calc R
C7 C 0.22352(8) 0.66395(17) 0.09606(5) 0.0509(4) Uani 1 1 d .
H7 H 0.2634 0.7284 0.1096 0.061 Uiso 1 1 calc R
C21 C -0.00945(10) 0.7976(2) 0.04004(6) 0.0608(4) Uani 1 1 d .
H21B H 0.0443 0.7931 0.0286 0.091 Uiso 1 1 calc R
H21C H -0.0389 0.8786 0.0229 0.091 Uiso 1 1 calc R
H21A H -0.0352 0.6970 0.0349 0.091 Uiso 1 1 calc R
C14 C -0.00729(7) 0.83501(15) 0.09187(5) 0.0460(3) Uani 1 1 d .
C2 C 0.18314(9) 0.4790(2) 0.03858(5) 0.0563(4) Uani 1 1 d .
H2 H 0.1942 0.4141 0.0125 0.068 Uiso 1 1 calc R
C23 C 0.12061(8) 0.2492(2) 0.24459(5) 0.0546(4) Uani 1 1 d .
C4 C 0.24128(8) 0.5758(2) 0.05715(5) 0.0569(4) Uani 1 1 d .
C27 C 0.13410(11) 0.0903(2) 0.26534(8) 0.0842(7) Uani 1 1 d .
H27C H 0.1066 0.0820 0.2951 0.126 Uiso 1 1 calc R
H27B H 0.1905 0.0742 0.2711 0.126 Uiso 1 1 calc R
H27A H 0.1140 0.0113 0.2433 0.126 Uiso 1 1 calc R
C8 C 0.32209(10) 0.5840(3) 0.03630(7) 0.0835(7) Uani 1 1 d .
H8A H 0.3314 0.4902 0.0177 0.125 Uiso 1 1 calc R
H8C H 0.3619 0.5914 0.0617 0.125 Uiso 1 1 calc R
H8B H 0.3253 0.6757 0.0160 0.125 Uiso 1 1 calc R

loop_
_atom_site_aniso_label
_atom_site_aniso_U_11
_atom_site_aniso_U_22
_atom_site_aniso_U_33
_atom_site_aniso_U_23
_atom_site_aniso_U_13
_atom_site_aniso_U_12
N1 0.0312(5) 0.0351(5) 0.0332(5) 0.0025(4) 0.0048(4) 0.0038(4)
N2 0.0334(5) 0.0431(6) 0.0457(6) -0.0071(4) -0.0009(4) 0.0023(4)
C18 0.0304(6) 0.0506(7) 0.0333(6) -0.0010(5) 0.0044(5) 0.0069(5)
C13 0.0321(6) 0.0365(6) 0.0359(6) 0.0075(4) 0.0035(4) 0.0032(4)
C9 0.0344(6) 0.0346(6) 0.0357(6) 0.0010(4) 0.0026(5) 0.0006(4)
C12 0.0285(5) 0.0434(6) 0.0339(6) 0.0051(5) 0.0072(4) 0.0048(4)
C3 0.0332(6) 0.0417(6) 0.0364(6) 0.0090(5) 0.0054(5) 0.0075(5)
C20 0.0366(6) 0.0416(6) 0.0499(7) -0.0003(5) 0.0048(5) 0.0056(5)
C1 0.0439(7) 0.0586(8) 0.0365(6) 0.0052(6) 0.0065(5) 0.0134(6)
C10 0.0316(6) 0.0337(6) 0.0391(6) 0.0028(4) 0.0051(5) 0.0037(4)
O22 0.0615(7) 0.0408(6) 0.0946(9) 0.0161(5) -0.0029(6) -0.0043(5)
C19 0.0381(6) 0.0457(7) 0.0391(6) 0.0017(5) 0.0002(5) 0.0037(5)
C6 0.0333(6) 0.0419(6) 0.0489(7) 0.0121(5) 0.0038(5) 0.0040(5)
C17 0.0306(6) 0.0509(7) 0.0519(7) 0.0156(6) 0.0108(5) 0.0065(5)
C3BA 0.0342(6) 0.0383(6) 0.0455(7) -0.0064(5) 0.0019(5) 0.0044(5)
C29 0.0320(6) 0.0529(7) 0.0572(8) 0.0178(6) 0.0032(5) 0.0005(5)
C25 0.0409(7) 0.0496(7) 0.0502(7) 0.0071(6) -0.0059(6) -0.0035(6)
C24 0.0340(6) 0.0755(10) 0.0375(7) -0.0047(6) 0.0004(5) 0.0089(6)
C11 0.0335(6) 0.0436(7) 0.0640(8) -0.0008(6) -0.0009(6) -0.0039(5)
C26 0.0368(7) 0.0512(7) 0.0564(8) 0.0081(6) 0.0107(6) 0.0099(6)
C28 0.0342(7) 0.0967(12) 0.0399(7) 0.0172(7) 0.0025(5) 0.0171(7)
C7 0.0342(7) 0.0567(8) 0.0620(9) 0.0236(7) 0.0054(6) 0.0054(6)
C21 0.0571(9) 0.0707(10) 0.0552(9) 0.0304(7) 0.0173(7) 0.0159(7)
C14 0.0317(6) 0.0440(7) 0.0626(8) 0.0155(6) 0.0065(6) 0.0038(5)
C2 0.0497(8) 0.0808(10) 0.0391(7) 0.0112(7) 0.0124(6) 0.0250(8)
C23 0.0331(7) 0.0744(10) 0.0568(8) 0.0295(8) 0.0105(6) 0.0128(7)
C4 0.0384(7) 0.0808(11) 0.0521(8) 0.0289(7) 0.0134(6) 0.0199(7)
C27 0.0533(10) 0.0951(14) 0.1041(15) 0.0609(12) 0.0030(9) 0.0137(9)
C8 0.0428(9) 0.1341(19) 0.0747(12) 0.0344(12) 0.0215(8) 0.0241(10)

loop_
_atom_type_symbol
_atom_type_description
_atom_type_scat_dispersion_real
_atom_type_scat_dispersion_imag
_atom_type_scat_source
C C 0.0181 0.0091 'International Tables Vol C Tables 4.2.6.8 and 6.1.1.4'
H H 0.0000 0.0000 'International Tables Vol C Tables 4.2.6.8 and 6.1.1.4'
N N 0.0311 0.0180 'International Tables Vol C Tables 4.2.6.8 and 6.1.1.4'
O O 0.0492 0.0322 'International Tables Vol C Tables 4.2.6.8 and 6.1.1.4'

loop_
_geom_angle_atom_site_label_1
_geom_angle_atom_site_label_2
_geom_angle_atom_site_label_3
_geom_angle
C3 N1 C10 117.64(9)
C3 N1 C9 113.32(9)
C10 N1 C9 113.65(9)
C18 N2 C3BA 116.71(10)
C18 N2 C11 113.77(10)
C3BA N2 C11 115.06(11)
C24 C18 C12 118.94(12)
C24 C18 N2 117.05(12)
C12 C18 N2 124.01(11)
C19 C13 C20 118.15(12)
C19 C13 C10 122.22(11)
C20 C13 C10 119.63(11)
N1 C9 C12 116.19(9)
N1 C9 H9A 108.2
C12 C9 H9A 108.2
N1 C9 H9B 108.2
C12 C9 H9B 108.2
H9A C9 H9B 107.4
C17 C12 C18 118.97(12)
C17 C12 C9 117.93(11)
C18 C12 C9 123.10(10)
C1 C3 C6 119.17(12)
C1 C3 N1 116.26(11)
C6 C3 N1 124.57(11)
C26 C20 C13 121.29(13)
C26 C20 H20 119.4
C13 C20 H20 119.4
C2 C1 C3 121.29(14)
C2 C1 H1 119.4
C3 C1 H1 119.4
N1 C10 C13 110.26(9)
N1 C10 C3BA 111.17(9)
C13 C10 C3BA 110.35(9)
N1 C10 C14 109.65(10)
C13 C10 C14 102.90(9)
C3BA C10 C14 112.22(10)
C13 C19 C25 120.47(12)
C13 C19 H19 119.8
C25 C19 H19 119.8
C3 C6 C7 118.02(13)
C3 C6 C11 123.54(11)
C7 C6 C11 118.40(12)
C23 C17 C12 122.19(14)
C23 C17 H17 118.9
C12 C17 H17 118.9
N2 C3BA C10 114.42(10)
N2 C3BA H3BB 108.7
C10 C3BA H3BB 108.7
N2 C3BA H3BA 108.7
C10 C3BA H3BA 108.7
H3BB C3BA H3BA 107.6
C26 C29 C25 119.44(12)
C26 C29 H29 120.3
C25 C29 H29 120.3
C29 C25 C19 120.62(13)
C29 C25 H25 119.7
C19 C25 H25 119.7
C28 C24 C18 120.85(14)
C28 C24 H24 119.6
C18 C24 H24 119.6
N2 C11 C6 115.36(10)
N2 C11 H11B 108.4
C6 C11 H11B 108.4
N2 C11 H11A 108.4
C6 C11 H11A 108.4
H11B C11 H11A 107.5
C29 C26 C20 119.99(13)
C29 C26 H26 120.0
C20 C26 H26 120.0
C24 C28 C23 121.02(13)
C24 C28 H28 119.5
C23 C28 H28 119.5
C4 C7 C6 123.16(15)
C4 C7 H7 118.4
C6 C7 H7 118.4
C14 C21 H21B 109.5
C14 C21 H21C 109.5
H21B C21 H21C 109.5
C14 C21 H21A 109.5
H21B C21 H21A 109.5
H21C C21 H21A 109.5
O22 C14 C21 121.03(13)
O22 C14 C10 120.60(13)
C21 C14 C10 118.18(12)
C1 C2 C4 120.54(14)
C1 C2 H2 119.7
C4 C2 H2 119.7
C28 C23 C17 117.99(13)
C28 C23 C27 121.00(15)
C17 C23 C27 121.00(17)
C7 C4 C2 117.77(13)
C7 C4 C8 120.47(17)
C2 C4 C8 121.75(16)
C23 C27 H27C 109.5
C23 C27 H27B 109.5
H27C C27 H27B 109.5
C23 C27 H27A 109.5
H27C C27 H27A 109.5
H27B C27 H27A 109.5
C4 C8 H8A 109.5
C4 C8 H8C 109.5
H8A C8 H8C 109.5
C4 C8 H8B 109.5
H8A C8 H8B 109.5
H8C C8 H8B 109.5

loop_
_geom_bond_atom_site_label_1
_geom_bond_atom_site_label_2
_geom_bond_distance
N1 C3 1.4394(15)
N1 C10 1.4664(14)
N1 C9 1.4681(14)
N2 C18 1.4299(16)
N2 C3BA 1.4526(15)
N2 C11 1.4560(17)
C18 C24 1.3967(17)
C18 C12 1.3968(18)
C13 C19 1.3871(18)
C13 C20 1.3943(17)
C13 C10 1.5415(16)
C9 C12 1.5170(16)
C9 H9A 0.9900
C9 H9B 0.9900
C12 C17 1.3945(17)
C3 C1 1.3907(18)
C3 C6 1.3989(19)
C20 C26 1.3850(18)
C20 H20 0.9500
C1 C2 1.3847(19)
C1 H1 0.9500
C10 C3BA 1.5489(17)
C10 C14 1.5558(16)
O22 C14 1.2057(18)
C19 C25 1.3904(18)
C19 H19 0.9500
C6 C7 1.3990(18)
C6 C11 1.5175(19)
C17 C23 1.387(2)
C17 H17 0.9500
C3BA H3BB 0.9900
C3BA H3BA 0.9900
C29 C26 1.378(2)
C29 C25 1.383(2)
C29 H29 0.9500
C25 H25 0.9500
C24 C28 1.380(2)
C24 H24 0.9500
C11 H11B 0.9900
C11 H11A 0.9900
C26 H26 0.9500
C28 C23 1.385(2)
C28 H28 0.9500
C7 C4 1.380(2)
C7 H7 0.9500
C21 C14 1.506(2)
C21 H21B 0.9800
C21 H21C 0.9800
C21 H21A 0.9800
C2 C4 1.387(3)
C2 H2 0.9500
C23 C27 1.503(2)
C4 C8 1.5123(19)
C27 H27C 0.9800
C27 H27B 0.9800
C27 H27A 0.9800
C8 H8A 0.9800
C8 H8C 0.9800
C8 H8B 0.9800
